data_1562144
loop_
_publ_author_name
'Cheng, Lin'
'Wang, Jun'
'Yu, Hai-Yan'
'Zhang, Xiu-Ying'
'Gou, Shao-Hua'
'Fang, Lei'

_publ_section_title
;
 Five chiral Cd(II) complexes with dual chiral components: Effect of
 positional isomerism, luminescence and SHG response
;
_journal_name_full 'Journal of Solid State Chemistry'
_journal_page_first 85
_journal_page_last 94
_journal_paper_doi 10.1016/j.jssc.2014.09.020
_journal_volume 221
_journal_year 2015
_chemical_absolute_configuration .
_chemical_formula_sum 'C20 H27 Cd N7 O8'
_chemical_formula_weight 605.89
_space_group_IT_number 19
_space_group_name_Hall 'P 2ac 2ab'
_space_group_name_H-M_alt 'P 21 21 21'
_symmetry_cell_setting orthorhombic
_symmetry_space_group_name_H-M 'P 21 21 21'
_atom_sites_solution_hydrogens geom
_atom_sites_solution_primary direct
_atom_sites_solution_secondary difmap
_audit_creation_method SHELXL-97
_cell_angle_alpha 90.00
_cell_angle_beta 90.00
_cell_angle_gamma 90.00
_cell_formula_units_Z 4
_cell_length_a 10.8640(14)
_cell_length_b 12.6272(15)
_cell_length_c 19.317(2)
_cell_measurement_temperature 293(2)
_cell_volume 2649.9(5)
_computing_cell_refinement 'SMART (Bruker, 2000)'
_computing_data_collection 'SMART (Bruker, 2000)'
_computing_data_reduction 'SAINT (Bruker, 2000)'
_computing_molecular_graphics
;
ORTEPIII (Burnett & Johnson, 1996); ORTEP-3 for Windows (Farrugia, 1997);
PLATON (Spek, 2009)
;
_computing_publication_material 'SHELXTL (Bruker, 2000)'
_computing_structure_refinement 'SHELXL-97 (Sheldrick, 2008)'
_computing_structure_solution 'SHELXTL (Bruker, 2000)'
_diffrn_ambient_temperature 293(2)
_diffrn_measured_fraction_theta_full 0.996
_diffrn_measured_fraction_theta_max 0.996
_diffrn_measurement_device_type 'Bruker SMART APEX CCD'
_diffrn_measurement_method '\f and \w scan'
_diffrn_radiation_monochromator graphite
_diffrn_radiation_source 'fine-focus sealed tube'
_diffrn_radiation_type MoK\a
_diffrn_radiation_wavelength 0.71073
_diffrn_reflns_av_R_equivalents 0.0278
_diffrn_reflns_av_sigmaI/netI 0.0377
_diffrn_reflns_limit_h_max 13
_diffrn_reflns_limit_h_min -12
_diffrn_reflns_limit_k_max 15
_diffrn_reflns_limit_k_min -9
_diffrn_reflns_limit_l_max 22
_diffrn_reflns_limit_l_min -23
_diffrn_reflns_number 13823
_diffrn_reflns_theta_full 26.00
_diffrn_reflns_theta_max 26.00
_diffrn_reflns_theta_min 2.69
_exptl_absorpt_coefficient_mu 0.879
_exptl_absorpt_correction_T_max 0.8438
_exptl_absorpt_correction_T_min 0.7484
_exptl_absorpt_correction_type multi-scan
_exptl_absorpt_process_details 'SADABS (Sheldrick, 2008)'
_exptl_crystal_colour colorless
_exptl_crystal_density_diffrn 1.519
_exptl_crystal_density_method 'not measured'
_exptl_crystal_description block
_exptl_crystal_F_000 1232
_exptl_crystal_size_max 0.35
_exptl_crystal_size_mid 0.25
_exptl_crystal_size_min 0.20
_refine_diff_density_max 0.786
_refine_diff_density_min -0.636
_refine_diff_density_rms 0.070
_refine_ls_abs_structure_details 'Flack H D (1983), Acta Cryst. A39, 876-881'
_refine_ls_abs_structure_Flack -0.02(3)
_refine_ls_extinction_method none
_refine_ls_goodness_of_fit_ref 1.059
_refine_ls_hydrogen_treatment mixed
_refine_ls_matrix_type full
_refine_ls_number_parameters 326
_refine_ls_number_reflns 5186
_refine_ls_number_restraints 0
_refine_ls_restrained_S_all 1.059
_refine_ls_R_factor_all 0.0509
_refine_ls_R_factor_gt 0.0424
_refine_ls_shift/su_max 0.000
_refine_ls_shift/su_mean 0.000
_refine_ls_structure_factor_coef Fsqd
_refine_ls_weighting_details 'calc w=1/[\s^2^(Fo^2^)+(0.0640P)^2^+0.1109P] where P=(Fo^2^+2Fc^2^)/3'
_refine_ls_weighting_scheme calc
_refine_ls_wR_factor_gt 0.1034
_refine_ls_wR_factor_ref 0.1095
_reflns_number_gt 4509
_reflns_number_total 5186
_reflns_threshold_expression >2sigma(I)
_cod_data_source_file JSSC-2015-221-85.cif
_cod_data_source_block 2
_cod_original_cell_volume 2650.0(6)
_cod_original_sg_symbol_H-M P2(1)2(1)2(1)
_cod_database_code 1562144

loop_
_symmetry_equiv_pos_as_xyz
'x, y, z'
'-x+1/2, -y, z+1/2'
'-x, y+1/2, -z+1/2'
'x+1/2, -y+1/2, -z'

loop_
_atom_site_label
_atom_site_type_symbol
_atom_site_fract_x
_atom_site_fract_y
_atom_site_fract_z
_atom_site_U_iso_or_equiv
_atom_site_adp_type
_atom_site_occupancy
_atom_site_symmetry_multiplicity
_atom_site_calc_flag
_atom_site_refinement_flags
_atom_site_disorder_assembly
_atom_site_disorder_group
Cd1 Cd -0.42388(3) -0.96760(3) -0.189866(18) 0.05168(12) Uani 1 1 d . . .
C1 C -0.5453(5) -1.2155(5) -0.0997(3) 0.0616(15) Uani 1 1 d . . .
H1A H -0.5412 -1.1696 -0.0622 0.074 Uiso 1 1 calc R . .
C2 C -0.6573(5) -1.2614(5) -0.1176(3) 0.0626(14) Uani 1 1 d . . .
H2A H -0.7283 -1.2467 -0.0925 0.075 Uiso 1 1 calc R . .
C3 C -0.6604(5) -1.3293(4) -0.1735(2) 0.0540(12) Uani 1 1 d . . .
H3A H -0.7350 -1.3604 -0.1854 0.065 Uiso 1 1 calc R . .
C4 C -0.4522(4) -1.3076(4) -0.1937(3) 0.0522(11) Uani 1 1 d . . .
H4A H -0.3826 -1.3236 -0.2196 0.063 Uiso 1 1 calc R . .
C5 C -0.4394(5) -1.2378(4) -0.1376(2) 0.0524(11) Uani 1 1 d . . .
C6 C -0.3133(5) -1.1929(4) -0.1211(3) 0.0617(15) Uani 1 1 d . . .
H6A H -0.2809 -1.2284 -0.0805 0.074 Uiso 1 1 calc R . .
H6B H -0.2582 -1.2074 -0.1594 0.074 Uiso 1 1 calc R . .
C7 C -0.1881(4) -1.0307(4) -0.0994(2) 0.0489(10) Uani 1 1 d . . .
H7A H -0.1425 -1.0438 -0.1423 0.059 Uiso 1 1 calc R . .
C8 C -0.1177(5) -1.0845(5) -0.0401(3) 0.0697(16) Uani 1 1 d . . .
H8A H -0.1093 -1.1593 -0.0505 0.084 Uiso 1 1 calc R . .
H8B H -0.1657 -1.0782 0.0021 0.084 Uiso 1 1 calc R . .
C9 C 0.0110(6) -1.0374(6) -0.0274(3) 0.0777(17) Uani 1 1 d . . .
H9A H 0.0633 -1.0527 -0.0669 0.093 Uiso 1 1 calc R . .
H9B H 0.0473 -1.0704 0.0130 0.093 Uiso 1 1 calc R . .
C10 C 0.0051(6) -0.9175(6) -0.0164(3) 0.0763(17) Uani 1 1 d . . .
H10A H -0.0376 -0.9022 0.0265 0.092 Uiso 1 1 calc R . .
H10B H 0.0878 -0.8891 -0.0130 0.092 Uiso 1 1 calc R . .
C11 C -0.0619(5) -0.8652(4) -0.0763(3) 0.0629(13) Uani 1 1 d . . .
H11A H -0.0140 -0.8749 -0.1182 0.076 Uiso 1 1 calc R . .
H11B H -0.0675 -0.7898 -0.0675 0.076 Uiso 1 1 calc R . .
C12 C -0.1941(5) -0.9099(4) -0.0883(3) 0.0512(11) Uani 1 1 d . . .
H12A H -0.2425 -0.8965 -0.0464 0.061 Uiso 1 1 calc R . .
C13 C -0.2988(5) -0.7459(4) -0.1283(3) 0.0544(12) Uani 1 1 d . . .
H13A H -0.2478 -0.7207 -0.0905 0.065 Uiso 1 1 calc R . .
H13B H -0.3832 -0.7483 -0.1119 0.065 Uiso 1 1 calc R . .
C14 C -0.2902(4) -0.6673(4) -0.1886(3) 0.0532(11) Uani 1 1 d . . .
C15 C -0.3943(4) -0.6198(4) -0.2160(3) 0.0488(12) Uani 1 1 d . . .
H15A H -0.4705 -0.6382 -0.1976 0.059 Uiso 1 1 calc R . .
C16 C -0.2782(5) -0.5224(5) -0.2944(3) 0.0636(13) Uani 1 1 d . . .
H16A H -0.2739 -0.4744 -0.3308 0.076 Uiso 1 1 calc R . .
C17 C -0.1701(5) -0.5654(5) -0.2688(3) 0.0716(17) Uani 1 1 d . . .
H17A H -0.0945 -0.5443 -0.2866 0.086 Uiso 1 1 calc R . .
C18 C -0.1758(5) -0.6399(5) -0.2165(3) 0.0623(14) Uani 1 1 d . . .
H18A H -0.1042 -0.6716 -0.2001 0.075 Uiso 1 1 calc R . .
C19 C -0.1644(7) -1.1411(8) -0.3732(4) 0.106(3) Uani 1 1 d . . .
H19A H -0.2034 -1.1238 -0.4164 0.159 Uiso 1 1 calc R . .
H19B H -0.1546 -1.2165 -0.3699 0.159 Uiso 1 1 calc R . .
H19C H -0.0851 -1.1077 -0.3711 0.159 Uiso 1 1 calc R . .
C20 C -0.2432(5) -1.1022(5) -0.3139(4) 0.0716(15) Uani 1 1 d . . .
N1 N -0.5595(4) -1.3527(3) -0.21193(19) 0.0503(9) Uani 1 1 d . . .
N2 N -0.3159(4) -1.0763(3) -0.1080(2) 0.0511(10) Uani 1 1 d . . .
H2B H -0.3457 -1.0694 -0.0774 0.061 Uiso 1 1 d R . .
N3 N -0.2584(4) -0.8570(3) -0.1479(2) 0.0484(9) Uani 1 1 d . . .
H3B H -0.1995 -0.8499 -0.1803 0.058 Uiso 1 1 d R . .
N4 N -0.3909(3) -0.5482(3) -0.2679(2) 0.0522(10) Uani 1 1 d . . .
N5 N -0.5958(5) -0.8548(5) -0.0840(3) 0.0771(15) Uani 1 1 d . . .
N6 N 0.0123(6) -0.8271(6) -0.2880(3) 0.0938(18) Uani 1 1 d . . .
N7 N -0.3031(5) -1.0733(4) -0.2717(3) 0.0655(13) Uani 1 1 d . . .
O1 O -0.5311(5) -0.9341(4) -0.0782(3) 0.1080(18) Uani 1 1 d . . .
O2 O -0.6660(5) -0.8251(5) -0.0374(3) 0.1112(19) Uani 1 1 d . . .
O3 O -0.5924(5) -0.8088(5) -0.1428(3) 0.1040(17) Uani 1 1 d . . .
O5 O -0.0043(9) -0.7811(8) -0.3456(4) 0.171(3) Uani 1 1 d . . .
O6 O 0.0963(6) -0.7936(6) -0.2517(4) 0.147(3) Uani 1 1 d . . .
O7 O -0.0622(5) -0.8912(4) -0.2671(3) 0.0974(15) Uani 1 1 d . . .
O1W O -0.4363(10) -1.0793(7) 0.0442(3) 0.179(3) Uani 1 1 d . . .
O2W O -0.646(2) -1.0206(18) 0.0659(6) 0.430(14) Uani 1 1 d . . .

loop_
_atom_site_aniso_label
_atom_site_aniso_U_11
_atom_site_aniso_U_22
_atom_site_aniso_U_33
_atom_site_aniso_U_23
_atom_site_aniso_U_13
_atom_site_aniso_U_12
Cd1 0.05350(18) 0.0521(2) 0.04943(18) -0.00072(17) -0.00500(16) 0.00005(17)
C1 0.076(4) 0.057(3) 0.053(3) -0.007(2) 0.002(3) -0.011(3)
C2 0.064(3) 0.064(4) 0.060(3) -0.003(3) 0.008(3) 0.000(3)
C3 0.058(3) 0.051(3) 0.053(3) 0.006(2) -0.003(2) -0.004(2)
C4 0.056(3) 0.050(3) 0.050(2) 0.009(2) -0.004(2) 0.001(2)
C5 0.060(3) 0.046(3) 0.052(3) 0.004(2) -0.009(2) -0.001(2)
C6 0.067(3) 0.043(3) 0.076(4) 0.006(3) -0.015(3) -0.005(3)
C7 0.047(2) 0.045(2) 0.055(2) -0.002(2) -0.0089(19) 0.002(2)
C8 0.075(4) 0.061(3) 0.073(4) 0.011(3) -0.025(3) -0.004(3)
C9 0.068(3) 0.077(4) 0.088(4) 0.006(4) -0.034(3) 0.004(4)
C10 0.078(4) 0.072(4) 0.079(4) -0.004(3) -0.028(3) -0.011(3)
C11 0.055(3) 0.057(3) 0.077(3) 0.003(3) -0.010(3) -0.014(3)
C12 0.054(3) 0.050(3) 0.050(3) 0.000(2) -0.007(2) -0.005(2)
C13 0.060(3) 0.044(3) 0.060(3) -0.004(2) -0.004(2) 0.002(2)
C14 0.059(3) 0.042(2) 0.058(3) -0.006(3) -0.006(3) -0.003(2)
C15 0.051(3) 0.039(3) 0.057(3) -0.006(2) -0.004(2) 0.001(2)
C16 0.055(3) 0.065(3) 0.070(3) 0.014(3) 0.001(2) 0.002(3)
C17 0.052(3) 0.067(4) 0.096(4) 0.014(3) 0.002(3) -0.007(3)
C18 0.048(3) 0.061(3) 0.078(4) 0.011(3) -0.007(2) -0.003(2)
C19 0.077(4) 0.138(8) 0.102(5) -0.015(5) 0.016(4) 0.010(5)
C20 0.062(3) 0.068(4) 0.085(4) 0.012(4) -0.008(4) -0.002(3)
N1 0.055(2) 0.050(2) 0.047(2) 0.0035(17) 0.0001(17) 0.0023(19)
N2 0.058(2) 0.044(2) 0.051(2) -0.0005(18) -0.0060(19) -0.0007(19)
N3 0.049(2) 0.048(2) 0.048(2) -0.0033(18) -0.0044(17) -0.0023(18)
N4 0.050(2) 0.047(2) 0.060(2) 0.0028(19) -0.0035(17) -0.0002(18)
N5 0.066(3) 0.082(4) 0.083(4) -0.026(3) 0.019(3) -0.008(3)
N6 0.076(4) 0.115(5) 0.090(4) -0.010(4) 0.007(3) -0.008(4)
N7 0.064(3) 0.066(3) 0.067(3) -0.010(2) 0.008(2) 0.010(2)
O1 0.108(4) 0.093(4) 0.122(4) -0.005(3) 0.025(3) 0.028(3)
O2 0.105(4) 0.133(5) 0.096(4) -0.033(3) 0.028(3) 0.012(3)
O3 0.109(4) 0.122(4) 0.081(3) -0.009(3) 0.009(3) -0.034(4)
O5 0.176(7) 0.205(9) 0.131(6) 0.054(6) 0.005(6) -0.029(7)
O6 0.113(5) 0.176(7) 0.152(6) -0.048(5) -0.006(5) -0.040(5)
O7 0.066(3) 0.106(4) 0.120(4) 0.015(3) 0.011(3) 0.006(3)
O1W 0.270(10) 0.165(7) 0.102(4) -0.025(4) -0.007(6) 0.004(7)
O2W 0.51(3) 0.60(3) 0.182(11) 0.011(16) -0.051(14) 0.26(3)

loop_
_atom_type_symbol
_atom_type_description
_atom_type_scat_dispersion_real
_atom_type_scat_dispersion_imag
_atom_type_scat_source
C C 0.0033 0.0016 'International Tables Vol C Tables 4.2.6.8 and 6.1.1.4'
H H 0.0000 0.0000 'International Tables Vol C Tables 4.2.6.8 and 6.1.1.4'
N N 0.0061 0.0033 'International Tables Vol C Tables 4.2.6.8 and 6.1.1.4'
O O 0.0106 0.0060 'International Tables Vol C Tables 4.2.6.8 and 6.1.1.4'
Cd Cd -0.8075 1.2024 'International Tables Vol C Tables 4.2.6.8 and 6.1.1.4'

loop_
_geom_angle_atom_site_label_1
_geom_angle_atom_site_label_2
_geom_angle_atom_site_label_3
_geom_angle
_geom_angle_site_symmetry_1
_geom_angle_site_symmetry_3
N1 Cd1 N4 85.64(14) 3_454 3_444
N1 Cd1 N2 154.84(14) 3_454 .
N4 Cd1 N2 113.06(14) 3_444 .
N1 Cd1 N3 88.39(13) 3_454 .
N4 Cd1 N3 169.62(14) 3_444 .
N2 Cd1 N3 75.28(13) . .
N1 Cd1 N7 81.93(15) 3_454 .
N4 Cd1 N7 89.92(16) 3_444 .
N2 Cd1 N7 81.45(14) . .
N3 Cd1 N7 97.65(15) . .
N1 Cd1 O1 123.25(16) 3_454 .
N4 Cd1 O1 88.53(17) 3_444 .
N2 Cd1 O1 75.83(17) . .
N3 Cd1 O1 87.64(17) . .
N7 Cd1 O1 154.54(18) . .
C2 C1 C5 120.5(5) . .
C2 C1 H1A 119.7 . .
C5 C1 H1A 119.7 . .
C3 C2 C1 118.3(5) . .
C3 C2 H2A 120.8 . .
C1 C2 H2A 120.8 . .
N1 C3 C2 123.0(5) . .
N1 C3 H3A 118.5 . .
C2 C3 H3A 118.5 . .
N1 C4 C5 123.7(5) . .
N1 C4 H4A 118.2 . .
C5 C4 H4A 118.2 . .
C1 C5 C4 116.8(5) . .
C1 C5 C6 124.0(5) . .
C4 C5 C6 119.2(5) . .
N2 C6 C5 112.8(4) . .
N2 C6 H6A 109.0 . .
C5 C6 H6A 109.0 . .
N2 C6 H6B 109.0 . .
C5 C6 H6B 109.0 . .
H6A C6 H6B 107.8 . .
N2 C7 C8 111.8(4) . .
N2 C7 C12 110.7(4) . .
C8 C7 C12 110.9(4) . .
N2 C7 H7A 107.8 . .
C8 C7 H7A 107.8 . .
C12 C7 H7A 107.8 . .
C7 C8 C9 113.5(5) . .
C7 C8 H8A 108.9 . .
C9 C8 H8A 108.9 . .
C7 C8 H8B 108.9 . .
C9 C8 H8B 108.9 . .
H8A C8 H8B 107.7 . .
C8 C9 C10 111.5(5) . .
C8 C9 H9A 109.3 . .
C10 C9 H9A 109.3 . .
C8 C9 H9B 109.3 . .
C10 C9 H9B 109.3 . .
H9A C9 H9B 108.0 . .
C11 C10 C9 110.2(5) . .
C11 C10 H10A 109.6 . .
C9 C10 H10A 109.6 . .
C11 C10 H10B 109.6 . .
C9 C10 H10B 109.6 . .
H10A C10 H10B 108.1 . .
C10 C11 C12 113.5(5) . .
C10 C11 H11A 108.9 . .
C12 C11 H11A 108.9 . .
C10 C11 H11B 108.9 . .
C12 C11 H11B 108.9 . .
H11A C11 H11B 107.7 . .
N3 C12 C7 110.7(4) . .
N3 C12 C11 112.4(4) . .
C7 C12 C11 109.8(4) . .
N3 C12 H12A 107.9 . .
C7 C12 H12A 107.9 . .
C11 C12 H12A 107.9 . .
N3 C13 C14 113.0(4) . .
N3 C13 H13A 109.0 . .
C14 C13 H13A 109.0 . .
N3 C13 H13B 109.0 . .
C14 C13 H13B 109.0 . .
H13A C13 H13B 107.8 . .
C15 C14 C18 118.2(5) . .
C15 C14 C13 121.3(5) . .
C18 C14 C13 120.5(5) . .
N4 C15 C14 123.4(5) . .
N4 C15 H15A 118.3 . .
C14 C15 H15A 118.3 . .
N4 C16 C17 122.2(5) . .
N4 C16 H16A 118.9 . .
C17 C16 H16A 118.9 . .
C18 C17 C16 119.4(5) . .
C18 C17 H17A 120.3 . .
C16 C17 H17A 120.3 . .
C17 C18 C14 119.3(5) . .
C17 C18 H18A 120.4 . .
C14 C18 H18A 120.4 . .
C20 C19 H19A 109.5 . .
C20 C19 H19B 109.5 . .
H19A C19 H19B 109.5 . .
C20 C19 H19C 109.5 . .
H19A C19 H19C 109.5 . .
H19B C19 H19C 109.5 . .
N7 C20 C19 178.2(7) . .
C4 N1 C3 117.7(4) . .
C4 N1 Cd1 122.0(3) . 3_444
C3 N1 Cd1 120.3(3) . 3_444
C6 N2 C7 112.1(4) . .
C6 N2 Cd1 117.5(3) . .
C7 N2 Cd1 107.7(3) . .
C6 N2 H2B 106.4 . .
C7 N2 H2B 107.0 . .
Cd1 N2 H2B 105.5 . .
C12 N3 C13 110.8(4) . .
C12 N3 Cd1 110.2(3) . .
C13 N3 Cd1 113.8(3) . .
C12 N3 H3B 104.3 . .
C13 N3 H3B 106.7 . .
Cd1 N3 H3B 110.6 . .
C15 N4 C16 117.5(4) . .
C15 N4 Cd1 120.9(3) . 3_454
C16 N4 Cd1 121.6(3) . 3_454
O1 N5 O2 122.2(7) . .
O1 N5 O3 115.8(5) . .
O2 N5 O3 121.8(7) . .
O7 N6 O6 122.3(8) . .
O7 N6 O5 120.2(8) . .
O6 N6 O5 116.7(9) . .
C20 N7 Cd1 166.2(5) . .
N5 O1 Cd1 109.1(4) . .

loop_
_geom_bond_atom_site_label_1
_geom_bond_atom_site_label_2
_geom_bond_distance
_geom_bond_site_symmetry_2
Cd1 N1 2.395(4) 3_454
Cd1 N4 2.398(4) 3_444
Cd1 N2 2.400(4) .
Cd1 N3 2.417(4) .
Cd1 N7 2.450(5) .
Cd1 O1 2.488(6) .
C1 C2 1.391(8) .
C1 C5 1.393(8) .
C1 H1A 0.9300 .
C2 C3 1.379(7) .
C2 H2A 0.9300 .
C3 N1 1.357(7) .
C3 H3A 0.9300 .
C4 N1 1.344(6) .
C4 C5 1.402(7) .
C4 H4A 0.9300 .
C5 C6 1.517(7) .
C6 N2 1.493(7) .
C6 H6A 0.9700 .
C6 H6B 0.9700 .
C7 N2 1.513(6) .
C7 C8 1.535(7) .
C7 C12 1.542(7) .
C7 H7A 0.9800 .
C8 C9 1.539(8) .
C8 H8A 0.9700 .
C8 H8B 0.9700 .
C9 C10 1.530(9) .
C9 H9A 0.9700 .
C9 H9B 0.9700 .
C10 C11 1.517(8) .
C10 H10A 0.9700 .
C10 H10B 0.9700 .
C11 C12 1.561(7) .
C11 H11A 0.9700 .
C11 H11B 0.9700 .
C12 N3 1.502(6) .
C12 H12A 0.9800 .
C13 N3 1.518(6) .
C13 C14 1.534(7) .
C13 H13A 0.9700 .
C13 H13B 0.9700 .
C14 C15 1.385(7) .
C14 C18 1.398(7) .
C15 N4 1.351(6) .
C15 H15A 0.9300 .
C16 N4 1.367(7) .
C16 C17 1.384(8) .
C16 H16A 0.9300 .
C17 C18 1.381(8) .
C17 H17A 0.9300 .
C18 H18A 0.9300 .
C19 C20 1.512(10) .
C19 H19A 0.9600 .
C19 H19B 0.9600 .
C19 H19C 0.9600 .
C20 N7 1.106(7) .
N1 Cd1 2.395(4) 3_444
N2 H2B 0.6799 .
N3 H3B 0.9002 .
N4 Cd1 2.398(4) 3_454
N5 O1 1.228(7) .
N5 O2 1.239(6) .
N5 O3 1.276(7) .
N6 O7 1.215(8) .
N6 O6 1.226(8) .
N6 O5 1.267(9) .

loop_
_geom_hbond_atom_site_label_D
_geom_hbond_atom_site_label_H
_geom_hbond_atom_site_label_A
_geom_hbond_distance_DH
_geom_hbond_distance_HA
_geom_hbond_distance_DA
_geom_hbond_angle_DHA
_geom_hbond_site_symmetry_A
N2 H2B O1W 0.68 2.55 3.219(9) 168.2 .
N2 H2B O1 0.68 2.64 3.004(7) 116.2 .
N3 H3B O7 0.90 2.30 3.167(7) 160.8 .
